data_4327623
loop_
_publ_author_name
'Minghuey Shieh'
'Horng-Sun Chen'
'Hsin-Hung Chi'
'Chuen-Her Ueng'

_publ_section_title
;
 Synthesis of an Se-Bridged Triiron Acyl Cluster Complex and the
 Fischer-Type Carbene Complex Derived from It: Isolation of Rotational
 Isomers
;
_journal_name_full 'Inorganic Chemistry'
_journal_page_first 5561
_journal_page_last 5564
_journal_paper_doi 10.1021/ic000301+
_journal_volume 39
_journal_year 2000
_chemical_formula_moiety 'C21 H23 Fe3 N O10 Se '
_chemical_formula_sum 'C21 H23 Fe3 N O10 Se'
_chemical_formula_weight 695.91
_chemical_name_systematic ?
_space_group_IT_number 2
_symmetry_cell_setting triclinic
_symmetry_space_group_name_Hall '-P 1'
_symmetry_space_group_name_H-M 'P -1'
_cell_angle_alpha 105.17(2)
_cell_angle_beta 101.96(2)
_cell_angle_gamma 109.87(2)
_cell_formula_units_Z 2
_cell_length_a 9.550(3)
_cell_length_b 12.350(3)
_cell_length_c 13.411(2)
_cell_measurement_reflns_used 25
_cell_measurement_temperature 293
_cell_measurement_theta_max 16.94
_cell_measurement_theta_min 11.43
_cell_volume 1357.1(7)
_computing_data_reduction 'NRCVAX DATRD2'
_computing_molecular_graphics NRCVAX
_computing_publication_material 'NRCVAX TABLES Jan 94 Version'
_computing_structure_refinement 'NRCVAX LSTSQ'
_computing_structure_solution 'NRCVAX SOLVER'
_diffrn_ambient_temperature 293
_diffrn_measurement_device 'Nonius CAD-4    '
_diffrn_measurement_method 'Theta/2theta scan b/P/b '
_diffrn_radiation_monochromator graphite
_diffrn_radiation_source 'xray tube'
_diffrn_radiation_type 'Molybdenum K\a'
_diffrn_radiation_wavelength 0.70930
_diffrn_reflns_av_R_equivalents 0.017
_diffrn_reflns_limit_h_max 10
_diffrn_reflns_limit_h_min -11
_diffrn_reflns_limit_k_max 14
_diffrn_reflns_limit_k_min 0
_diffrn_reflns_limit_l_max 15
_diffrn_reflns_limit_l_min -15
_diffrn_reflns_number 4994
_diffrn_reflns_theta_max 24.92
_diffrn_reflns_theta_min 0.00
_diffrn_standards_interval_count 300
_diffrn_standards_interval_time 7200
_diffrn_standards_number 3
_exptl_absorpt_coefficient_mu 2.97
_exptl_absorpt_correction_T_max 0.5234
_exptl_absorpt_correction_T_min 0.3300
_exptl_absorpt_correction_type empirical
_exptl_crystal_colour black
_exptl_crystal_density_diffrn 1.703
_exptl_crystal_F_000 698.48
_exptl_crystal_size_max 0.40
_exptl_crystal_size_mid 0.33
_exptl_crystal_size_min 0.26
_refine_diff_density_max 0.64
_refine_diff_density_min -0.57
_refine_ls_extinction_coef 761(116)
_refine_ls_extinction_method Larson
_refine_ls_goodness_of_fit_obs 2.31
_refine_ls_matrix_type full
_refine_ls_number_parameters 326
_refine_ls_number_reflns 3197
_refine_ls_R_factor_all 0.078
_refine_ls_R_factor_obs 0.038
_refine_ls_shift/esd_max 0.000
_refine_ls_structure_factor_coef F
_refine_ls_weighting_details 'w = 1/\s^2^(F)'
_refine_ls_weighting_scheme calc
_refine_ls_wR_factor_all 0.033
_refine_ls_wR_factor_obs 0.032
_reflns_number_observed 3197
_reflns_number_total 4771
_reflns_observed_criterion 'Inet > 2.5\s(Inet)'
_cod_data_source_file ic0003012B_1.cif
_cod_data_source_block ?
_cod_depositor_comments
;
The following automatic conversions were performed:

'_refine_ls_weighting_scheme' value '1/\s^2^(F)' was changed to
'calc'. New tag '_refine_ls_weighting_details' was created. The value
of the new tag was set to 'w = 1/\s^2^(F)'.

Automatic conversion script
Id: cif_fix_values 3143 2015-03-26 13:38:13Z robertas 
;
_cod_original_cell_volume 1357.1(6)
_cod_original_formula_sum 'C21 H23 Fe3 N O10 Se '
_cod_database_code 4327623

loop_
_symmetry_equiv_pos_as_xyz
x,y,z
-x,-y,-z

loop_
_atom_site_aniso_label
_atom_site_aniso_U_11
_atom_site_aniso_U_22
_atom_site_aniso_U_33
_atom_site_aniso_U_12
_atom_site_aniso_U_13
_atom_site_aniso_U_23
_atom_site_aniso_type_symbol
Se 0.0428(4) 0.0382(3) 0.0564(4) 0.0138(3) 0.0187(3) 0.0191(3) Se
Fe1 0.0340(5) 0.0461(5) 0.0593(6) 0.0170(4) 0.0126(4) 0.0159(5) Fe
Fe2 0.0435(5) 0.0570(6) 0.0474(6) 0.0251(4) 0.0149(4) 0.0200(5) Fe
Fe3 0.0520(5) 0.0446(5) 0.0487(6) 0.0241(4) 0.0213(5) 0.0172(4) Fe
O1 0.068(4) 0.140(5) 0.123(5) 0.037(3) 0.056(4) 0.066(4) O
O2 0.080(4) 0.080(4) 0.210(7) 0.052(3) 0.019(4) 0.043(4) O
O3 0.065(3) 0.108(4) 0.059(3) 0.024(3) 0.002(3) 0.025(3) O
O4 0.117(4) 0.141(5) 0.057(3) 0.068(4) 0.039(3) 0.041(4) O
O5 0.115(4) 0.109(4) 0.131(5) 0.079(4) 0.040(4) 0.067(4) O
O6 0.051(3) 0.114(4) 0.111(5) 0.002(3) 0.027(3) 0.017(4) O
O7 0.221(7) 0.090(4) 0.134(5) 0.109(5) 0.101(5) 0.062(4) O
O8 0.053(3) 0.123(4) 0.104(4) 0.034(3) 0.038(3) 0.034(4) O
O9 0.098(4) 0.063(3) 0.055(3) 0.021(3) 0.013(3) 0.017(3) O
O10 0.078(3) 0.054(3) 0.063(3) 0.0204(24) 0.028(3) 0.0330(24) O
N 0.065(4) 0.059(4) 0.101(5) 0.008(3) -0.006(4) 0.050(4) n
C1 0.047(4) 0.077(5) 0.066(5) 0.029(4) 0.021(4) 0.024(4) C
C2 0.043(4) 0.065(5) 0.100(6) 0.026(4) 0.008(4) 0.021(5) C
C3 0.036(4) 0.064(4) 0.073(5) 0.017(3) 0.015(4) 0.029(4) C
C4 0.063(5) 0.088(5) 0.059(5) 0.036(4) 0.017(4) 0.035(4) C
C5 0.062(4) 0.087(5) 0.063(5) 0.040(4) 0.016(4) 0.035(4) C
C6 0.054(4) 0.077(5) 0.053(4) 0.029(4) 0.018(4) 0.012(4) C
C7 0.111(6) 0.077(5) 0.065(5) 0.060(5) 0.046(5) 0.034(4) C
C8 0.059(4) 0.066(4) 0.057(4) 0.032(4) 0.015(4) 0.017(4) C
C9 0.065(4) 0.047(4) 0.059(4) 0.025(3) 0.026(4) 0.021(4) C
C10 0.051(4) 0.055(4) 0.047(4) 0.022(3) 0.011(3) 0.004(3) C
C11 0.036(3) 0.038(3) 0.040(4) 0.008(3) 0.004(3) 0.007(3) C
C12 0.030(3) 0.031(3) 0.061(4) 0.0087(25) 0.014(3) 0.012(3) C
C14 0.151(8) 0.087(6) 0.078(6) 0.050(6) 0.014(6) 0.040(5) C
C13 0.034(3) 0.041(3) 0.050(4) 0.008(3) 0.009(3) 0.016(3) C
C15 0.066(5) 0.086(5) 0.081(6) 0.032(4) 0.013(4) 0.028(5) C
C16 0.193(11) 0.116(8) 0.107(8) -0.001(8) -0.001(8) 0.079(7) C
C17 0.160(10) 0.145(9) 0.120(9) 0.005(8) 0.015(8) 0.004(8) C
C18 0.064(6) 0.084(7) 0.311(18) 0.032(5) 0.023(9) 0.088(10) C
C19 0.092(7) 0.155(10) 0.206(13) 0.058(7) 0.047(9) -0.012(10) C
C20 0.094(7) 0.094(7) 0.194(11) 0.012(6) 0.029(7) 0.085(7) C
C21 0.066(6) 0.126(8) 0.283(15) 0.000(6) -0.035(8) 0.112(9) C

loop_
_atom_site_label
_atom_site_fract_x
_atom_site_fract_y
_atom_site_fract_z
_atom_site_U_iso_or_equiv
_atom_site_thermal_displace_type
_atom_site_type_symbol
Se 0.75059(7) 0.89891(5) 0.24553(5) 0.0458(4) Uij Se
Fe1 0.83324(9) 0.72989(7) 0.23669(7) 0.0475(6) Uij Fe
Fe2 0.49506(10) 0.77898(8) 0.12328(7) 0.0478(6) Uij Fe
Fe3 0.56758(10) 0.86602(7) 0.34150(7) 0.0464(6) Uij Fe
O1 1.0839(5) 0.8580(5) 0.1604(5) 0.104(5) Uij O
O2 0.9129(6) 0.5216(5) 0.2318(6) 0.125(6) Uij O
O3 0.9819(5) 0.8422(5) 0.4746(4) 0.085(4) Uij O
O4 0.4652(6) 0.7084(5) -0.1070(4) 0.098(5) Uij O
O5 0.4024(6) 0.9786(5) 0.1060(5) 0.104(5) Uij O
O6 0.1901(5) 0.5950(5) 0.1022(5) 0.106(5) Uij O
O7 0.5775(8) 1.1122(5) 0.3636(5) 0.124(6) Uij O
O8 0.2555(5) 0.7550(5) 0.3593(4) 0.093(5) Uij O
O9 0.7548(6) 0.9553(4) 0.5711(4) 0.079(4) Uij O
O10 0.5457(5) 0.6544(4) 0.4018(3) 0.064(4) Uij O
N 0.1541(7) 0.2918(5) 0.2700(5) 0.081(5) Uij n
C1 0.9874(7) 0.8074(6) 0.1902(5) 0.062(6) Uij C
C2 0.8803(7) 0.6022(6) 0.2323(6) 0.073(6) Uij C
C3 0.9257(7) 0.8016(6) 0.3808(6) 0.059(5) Uij C
C4 0.4832(8) 0.7389(7) -0.0148(6) 0.068(6) Uij C
C5 0.4401(8) 0.9022(7) 0.1166(6) 0.068(6) Uij C
C6 0.3094(7) 0.6698(6) 0.1123(5) 0.063(5) Uij C
C7 0.5708(9) 1.0147(7) 0.3515(6) 0.074(6) Uij C
C8 0.3768(8) 0.7998(6) 0.3499(5) 0.061(5) Uij C
C9 0.6832(7) 0.9219(5) 0.4801(5) 0.055(5) Uij C
C10 0.6691(6) 0.6157(5) 0.0763(5) 0.055(5) Uij C
C11 0.5907(6) 0.6619(5) 0.1442(4) 0.043(4) Uij C
C12 0.6070(6) 0.6344(5) 0.2398(5) 0.043(4) Uij C
C14 0.2683(11) 0.2611(7) 0.3358(7) 0.107(8) Uij C
C13 0.5692(6) 0.7013(5) 0.3339(5) 0.044(4) Uij C
C15 0.4421(8) 0.3356(7) 0.3523(6) 0.080(6) Uij C
C16 0.1643(13) 0.2854(9) 0.1594(9) 0.158(11) Uij C
C17 0.1498(12) 0.1486(10) 0.0917(8) 0.174(11) Uij C
C18 0.1836(10) 0.4252(9) 0.3289(12) 0.156(13) Uij C
C19 0.1582(12) 0.4499(11) 0.4382(11) 0.166(12) Uij C
C20 -0.0068(10) 0.2059(8) 0.2609(9) 0.131(9) Uij C
C21 -0.1419(9) 0.2194(8) 0.1902(10) 0.177(11) Uij C
H10 0.642 0.525 0.048 0.0596 Uiso H
H10' 0.679 0.643 0.012 0.0596 Uiso H
H12 0.593 0.547 0.231 0.0497 Uiso H
H14 0.257 0.278 0.418 0.1077 Uiso H
H14' 0.243 0.165 0.300 0.1077 Uiso H
H15 0.522 0.420 0.421 0.0817 Uiso H
H15' 0.436 0.368 0.282 0.0817 Uiso H
H15" 0.497 0.275 0.344 0.0817 Uiso H
H16 0.080 0.310 0.115 0.1442 Uiso H
H16' 0.285 0.360 0.170 0.1442 Uiso H
H17 0.266 0.145 0.106 0.1446 Uiso H
H17' 0.102 0.127 0.004 0.1446 Uiso H
H17" 0.076 0.083 0.117 0.1446 Uiso H
H18 0.099 0.450 0.277 0.1265 Uiso H
H18' 0.301 0.489 0.336 0.1265 Uiso H
H19 0.046 0.398 0.432 0.1170 Uiso H
H19' 0.196 0.548 0.475 0.1170 Uiso H
H19" 0.244 0.424 0.484 0.1170 Uiso H
H20 -0.017 0.112 0.236 0.1327 Uiso H
H20' -0.014 0.229 0.347 0.1327 Uiso H
H21 -0.123 0.245 0.118 0.1372 Uiso H
H21' -0.161 0.291 0.239 0.1372 Uiso H
H21" -0.238 0.133 0.157 0.1372 Uiso H

loop_
_atom_type_symbol
_atom_type_scat_dispersion_real
_atom_type_scat_dispersion_imag
_atom_type_scat_source
C 0.003 0.002 'International Tables Vol. IV Table 2.2B'
H 0.000 0.000 'International Tables Vol. IV Table 2.2B'
Fe 0.346 0.844 'International Tables Vol. IV Table 2.2B'
N 0.006 0.003 'International Tables Vol. IV Table 2.2B'
O 0.011 0.006 'International Tables Vol. IV Table 2.2B'
Se -0.093 2.226 'International Tables Vol. IV Table 2.2B'

loop_
_geom_angle_atom_site_label_1
_geom_angle_atom_site_label_2
_geom_angle_atom_site_label_3
_geom_angle
Fe1 Se Fe2 97.09(4)
Fe1 Se Fe3 103.73(4)
Fe2 Se Fe3 69.65(4)
Se Fe1 C1 88.09(21)
Se Fe1 C2 175.82(23)
Se Fe1 C3 87.32(21)
Se Fe1 C10 93.51(16)
Se Fe1 C11 68.69(15)
Se Fe1 C12 83.98(15)
C1 Fe1 C2 96.1(3)
C1 Fe1 C3 100.9(3)
C1 Fe1 C10 95.1(3)
C1 Fe1 C11 121.8(3)
C1 Fe1 C12 160.5(3)
C2 Fe1 C3 92.5(3)
C2 Fe1 C10 85.6(3)
C2 Fe1 C11 108.41(25)
C2 Fe1 C12 91.9(3)
C3 Fe1 C10 164.0(3)
C3 Fe1 C11 128.7(3)
C3 Fe1 C12 96.5(3)
C10 Fe1 C11 38.80(22)
C10 Fe1 C12 67.76(23)
C11 Fe1 C12 38.68(23)
Se Fe2 C4 114.10(22)
Se Fe2 C5 97.81(21)
Se Fe2 C6 141.54(22)
Se Fe2 C11 73.26(14)
C4 Fe2 C5 90.6(3)
C4 Fe2 C6 100.4(3)
C4 Fe2 C11 91.9(3)
C5 Fe2 C6 98.2(3)
C5 Fe2 C11 171.0(3)
C6 Fe2 C11 89.8(3)
Se Fe3 C7 88.71(23)
Se Fe3 C8 153.40(21)
Se Fe3 C9 105.13(21)
Se Fe3 C13 91.13(17)
C7 Fe3 C8 96.8(3)
C7 Fe3 C9 91.9(3)
C7 Fe3 C13 178.4(3)
C8 Fe3 C9 100.7(3)
C8 Fe3 C13 84.1(3)
C9 Fe3 C13 86.6(3)
C14 N C16 115.4(7)
C14 N C18 108.9(6)
C14 N C20 107.0(6)
C16 N C18 105.1(8)
C16 N C20 110.3(7)
C18 N C20 110.1(7)
Fe1 C1 O1 178.7(6)
Fe1 C2 O2 178.4(6)
Fe1 C3 O3 176.4(6)
Fe2 C4 O4 175.6(6)
Fe2 C5 O5 176.2(6)
Fe2 C6 O6 177.0(6)
Fe3 C7 O7 176.5(7)
Fe3 C8 O8 176.7(6)
Fe3 C9 O9 177.7(6)
Fe1 C10 C11 70.3(3)
Fe1 C10 H10 119.8(4)
Fe1 C10 H10' 120.1(4)
C11 C10 H10 120.0(6)
C11 C10 H10' 119.1(5)
H10 C10 H10' 105.3(5)
Fe1 C11 Fe2 120.45(24)
Fe1 C11 C10 70.9(3)
Fe1 C11 C12 69.2(3)
Fe2 C11 C10 124.8(4)
Fe2 C11 C12 120.7(4)
C10 C11 C12 113.7(5)
Fe1 C12 C11 72.1(3)
Fe1 C12 C13 113.8(3)
Fe1 C12 H12 107.4(4)
C11 C12 C13 121.1(5)
C11 C12 H12 116.5(5)
C13 C12 H12 116.3(5)
N C14 C15 115.9(6)
N C14 H14 108.4(8)
N C14 H14' 110.3(7)
C15 C14 H14 106.4(7)
C15 C14 H14' 107.4(8)
H14 C14 H14' 108.1(7)
Fe3 C13 O10 124.5(4)
Fe3 C13 C12 117.3(4)
O10 C13 C12 118.2(5)
C14 C15 H15 125.6(7)
C14 C15 H15' 103.2(6)
C14 C15 H15" 108.3(6)
H15 C15 H15' 102.3(6)
H15 C15 H15" 107.2(6)
H15' C15 H15" 109.1(6)
N C16 C17 109.6(7)
N C16 H16 112.5(11)
N C16 H16' 108.2(8)
C17 C16 H16 112.5(9)
C17 C16 H16' 109.6(10)
H16 C16 H16' 104.3(7)
C16 C17 H17 111.8(8)
C16 C17 H17' 109.8(10)
C16 C17 H17" 108.8(9)
H17 C17 H17' 106.7(10)
H17 C17 H17" 109.0(11)
H17' C17 H17" 110.8(8)
N C18 C19 114.7(9)
N C18 H18 109.0(9)
N C18 H18' 110.6(9)
C19 C18 H18 106.1(10)
C19 C18 H18' 111.0(11)
H18 C18 H18' 104.8(9)
C18 C19 H19 112.0(10)
C18 C19 H19' 107.4(11)
C18 C19 H19" 102.2(8)
H19 C19 H19' 114.7(9)
H19 C19 H19" 111.7(13)
H19' C19 H19" 108.1(10)
N C20 C21 114.7(7)
N C20 H20 109.5(8)
N C20 H20' 106.4(7)
C21 C20 H20 112.5(8)
C21 C20 H20' 107.5(9)
H20 C20 H20' 105.7(8)
C20 C21 H21 116.6(9)
C20 C21 H21' 108.0(9)
C20 C21 H21" 107.2(8)
H21 C21 H21' 105.0(8)
H21 C21 H21" 105.4(10)
H21' C21 H21" 114.9(10)

loop_
_geom_bond_atom_site_label_1
_geom_bond_atom_site_label_2
_geom_bond_distance
Se Fe1 2.4543(12)
Se Fe2 2.3347(14)
Se Fe3 2.3664(12)
Fe1 C1 1.791(7)
Fe1 C2 1.771(7)
Fe1 C3 1.779(7)
Fe1 C10 2.141(6)
Fe1 C11 2.133(5)
Fe1 C12 2.096(5)
Fe2 C4 1.756(7)
Fe2 C5 1.787(7)
Fe2 C6 1.774(7)
Fe2 C11 2.002(6)
Fe3 C7 1.795(7)
Fe3 C8 1.767(7)
Fe3 C9 1.764(7)
Fe3 C13 2.015(6)
O1 C1 1.137(9)
O2 C2 1.139(8)
O3 C3 1.153(9)
O4 C4 1.151(9)
O5 C5 1.149(9)
O6 C6 1.151(8)
O7 C7 1.150(9)
O8 C8 1.151(8)
O9 C9 1.152(8)
O10 C13 1.221(7)
N C14 1.472(10)
N C16 1.491(13)
N C18 1.526(12)
N C20 1.498(10)
C10 C11 1.419(8)
C10 H10 1.001(6)
C10 H10' 1.010(6)
C11 C12 1.401(9)
C12 C13 1.500(8)
C12 H12 1.009(5)
C14 C15 1.534(12)
C14 H14 1.104(9)
C14 H14' 1.075(8)
C15 H15 1.090(7)
C15 H15' 1.118(8)
C15 H15" 1.046(7)
C16 C17 1.638(17)
C16 H16 1.079(11)
C16 H16' 1.154(10)
C17 H17 1.106(12)
C17 H17' 1.088(11)
C17 H17" 1.055(12)
C18 C19 1.505(20)
C18 H18 1.125(10)
C18 H18' 1.100(9)
C19 H19 1.014(11)
C19 H19' 1.072(11)
C19 H19" 1.107(12)
C20 C21 1.521(13)
C20 H20 1.079(9)
C20 H20' 1.133(11)
C21 H21 1.126(12)
C21 H21' 1.049(12)
C21 H21" 1.043(8)
